data_7718733
loop_
_publ_author_name
'Kumar, Anuj'
'Murugavel, Ramaswamy'

_publ_section_title
;
 Thermally labile mono-alkyl phosphates and their alkali metal
 derivatives: synthesis and solid-state supramolecular aggregation.
;
_journal_issue 27
_journal_name_full 'Dalton transactions (Cambridge, England : 2003)'
_journal_page_first 10691
_journal_page_last 10709
_journal_paper_doi 10.1039/d5dt00255a
_journal_volume 54
_journal_year 2025
_chemical_formula_moiety 'C4 H6 F6 Na2 O8 P2'
_chemical_formula_sum 'C4 H6 F6 Na2 O8 P2'
_chemical_formula_weight 404.01
_space_group_crystal_system monoclinic
_space_group_IT_number 14
_space_group_name_Hall '-P 2ybc'
_space_group_name_H-M_alt 'P 1 21/c 1'
_atom_sites_solution_hydrogens mixed
_atom_sites_solution_primary iterative
_audit_creation_date 2024-10-07
_audit_creation_method
;
Olex2 1.5-ac6-016
(compiled 2024.01.13 svn.r2f8d729c for Rigaku Oxford Diffraction, GUI svn.r6897)
;
_audit_update_record
;
2024-10-08 deposited with the CCDC.	2025-05-15 downloaded from the CCDC.
;
_cell_angle_alpha 90
_cell_angle_beta 95.369(12)
_cell_angle_gamma 90
_cell_formula_units_Z 4
_cell_length_a 14.599(7)
_cell_length_b 6.622(3)
_cell_length_c 13.912(6)
_cell_measurement_reflns_used 1726
_cell_measurement_temperature 150.0
_cell_measurement_theta_max 21.916
_cell_measurement_theta_min 2.803
_cell_volume 1339.0(11)
_computing_cell_refinement 'SAINT V8.40A (?, 2016)'
_computing_data_reduction 'SAINT V8.40A (?, 2016)'
_computing_molecular_graphics 'Olex2 1.5-ac6-016 (Dolomanov et al., 2009)'
_computing_publication_material 'Olex2 1.5-ac6-016 (Dolomanov et al., 2009)'
_computing_structure_refinement 'SHELXL 2018/3 (Sheldrick, 2015)'
_computing_structure_solution 'olex2.solve 1.5-ac6-016 (Bourhis et al., 2015)'
_diffrn_ambient_temperature 150.0
_diffrn_detector 'Bruker APEX2 area detector'
_diffrn_detector_area_resol_mean 7.9
_diffrn_detector_type 'CCD area detector'
_diffrn_measured_fraction_theta_full 1.000
_diffrn_measured_fraction_theta_max 1.000
_diffrn_measurement_device 'three-circle diffractometer'
_diffrn_measurement_device_type 'Saxi-CrysAlisPro-abstract goniometer imported SAXI images'
_diffrn_radiation_monochromator 'mirror optics'
_diffrn_radiation_probe x-ray
_diffrn_radiation_type MoK\a
_diffrn_radiation_wavelength 0.71073
_diffrn_reflns_av_R_equivalents 0.1580
_diffrn_reflns_av_unetI/netI 0.0865
_diffrn_reflns_Laue_measured_fraction_full 1.000
_diffrn_reflns_Laue_measured_fraction_max 1.000
_diffrn_reflns_limit_h_max 17
_diffrn_reflns_limit_h_min -17
_diffrn_reflns_limit_k_max 7
_diffrn_reflns_limit_k_min -7
_diffrn_reflns_limit_l_max 16
_diffrn_reflns_limit_l_min -16
_diffrn_reflns_number 18988
_diffrn_reflns_point_group_measured_fraction_full 1.000
_diffrn_reflns_point_group_measured_fraction_max 1.000
_diffrn_reflns_theta_full 24.997
_diffrn_reflns_theta_max 24.997
_diffrn_reflns_theta_min 2.803
_diffrn_source 'microfocus sealed X-ray tube'
_diffrn_source_current 1.4
_diffrn_source_power 0.07
_diffrn_source_type 'Incoatec I\ms'
_diffrn_source_voltage 50.0
_diffrn_standards_number 0
_exptl_absorpt_coefficient_mu 0.499
_exptl_absorpt_correction_T_max 0.7457
_exptl_absorpt_correction_T_min 0.4762
_exptl_absorpt_correction_type multi-scan
_exptl_absorpt_process_details 'Empirical absorption correction'
_exptl_crystal_colour colourless
_exptl_crystal_colour_primary colourless
_exptl_crystal_density_diffrn 2.004
_exptl_crystal_description plate
_exptl_crystal_F_000 800
_exptl_crystal_size_max 0.292
_exptl_crystal_size_mid 0.091
_exptl_crystal_size_min 0.015
_refine_diff_density_max 1.353
_refine_diff_density_min -0.780
_refine_diff_density_rms 0.124
_refine_ls_extinction_method none
_refine_ls_goodness_of_fit_ref 1.040
_refine_ls_hydrogen_treatment mixed
_refine_ls_matrix_type full
_refine_ls_number_parameters 207
_refine_ls_number_reflns 2355
_refine_ls_number_restraints 0
_refine_ls_restrained_S_all 1.040
_refine_ls_R_factor_all 0.1110
_refine_ls_R_factor_gt 0.0679
_refine_ls_shift/su_max 0.000
_refine_ls_shift/su_mean 0.000
_refine_ls_structure_factor_coef Fsqd
_refine_ls_weighting_details 'w=1/[\s^2^(Fo^2^)+(0.1062P)^2^+3.3362P] where P=(Fo^2^+2Fc^2^)/3'
_refine_ls_weighting_scheme calc
_refine_ls_wR_factor_gt 0.1734
_refine_ls_wR_factor_ref 0.2057
_reflns_Friedel_coverage 0.000
_reflns_number_gt 1552
_reflns_number_total 2355
_reflns_threshold_expression 'I > 2\s(I)'
_cod_data_source_file d5dt00255a2.cif
_cod_data_source_block rm_ak_613_0ma
_cod_depositor_comments 'Adding full bibliography for 7718729--7718735.cif.'
_cod_original_cell_volume 1339.1(10)
_cod_database_code 7718733
_shelx_shelxl_version_number 2018/3
_shelx_space_group_comment
;
The symmetry employed for this shelxl refinement is uniquely defined
by the following loop, which should always be used as a source of
symmetry information in preference to the above space-group names.
They are only intended as comments.
;
_shelx_estimated_absorpt_t_max 0.993
_shelx_estimated_absorpt_t_min 0.868
_olex2_refinement_description
;
1. Fixed Uiso
 At 1.2 times of:
  All C(H,H) groups
2.a Secondary CH2 refined with riding coordinates:
 C1(H1A,H1B), C11(H11A,H11B)
;
_olex2_submission_special_instructions 'No special instructions were received'

loop_
_space_group_symop_operation_xyz
'x, y, z'
'-x, y+1/2, -z+1/2'
'-x, -y, -z'
'x, -y-1/2, z-1/2'

loop_
_atom_site_label
_atom_site_type_symbol
_atom_site_fract_x
_atom_site_fract_y
_atom_site_fract_z
_atom_site_U_iso_or_equiv
_atom_site_adp_type
_atom_site_occupancy
_atom_site_site_symmetry_order
_atom_site_calc_flag
_atom_site_refinement_flags_posn
_atom_site_refinement_flags_adp
_atom_site_refinement_flags_occupancy
_atom_site_disorder_assembly
_atom_site_disorder_group
P1 P 0.61559(12) 0.8299(2) 0.46630(11) 0.0221(4) Uani 1 1 d . . . . .
P2 P 0.34809(12) 0.7887(2) 0.25734(11) 0.0223(4) Uani 1 1 d . . . . .
Na1 Na 0.38963(17) 0.6430(4) 0.50075(16) 0.0250(6) Uani 1 1 d . . . . .
Na2 Na 0.43214(17) 0.3224(3) 0.31207(16) 0.0250(6) Uani 1 1 d . . . . .
H14 H 0.357(5) 1.010(12) 0.358(6) 0.05(3) Uiso 1 1 d . . . . .
F1 F 0.8515(4) 0.4759(9) 0.5182(4) 0.0753(17) Uani 1 1 d . . . . .
F2 F 0.9381(3) 0.7118(10) 0.4685(4) 0.0845(19) Uani 1 1 d . . . . .
F3 F 0.8483(4) 0.7737(10) 0.5801(4) 0.0846(19) Uani 1 1 d . . . . .
F11 F 0.1279(5) 0.4644(10) 0.2366(5) 0.111(3) Uani 1 1 d . . . . .
F12 F 0.0713(4) 0.6770(18) 0.1394(4) 0.166(5) Uani 1 1 d . . . . .
F13 F 0.0232(3) 0.6701(9) 0.2779(4) 0.0768(17) Uani 1 1 d . . . . .
O1 O 0.6952(3) 0.6694(6) 0.4512(3) 0.0278(10) Uani 1 1 d . . . . .
O2 O 0.5474(3) 0.7085(6) 0.5145(3) 0.0234(10) Uani 1 1 d . . . . .
O3 O 0.6553(3) 1.0136(6) 0.5179(3) 0.0244(10) Uani 1 1 d . . . . .
O4 O 0.5789(3) 0.8958(7) 0.3604(3) 0.0270(11) Uani 1 1 d . . . . .
H4 H 0.588(5) 1.043(12) 0.352(5) 0.04(2) Uiso 1 1 d . . . . .
O11 O 0.2446(3) 0.7819(7) 0.2068(3) 0.0294(11) Uani 1 1 d . . . . .
O12 O 0.3616(3) 0.6277(6) 0.3318(3) 0.0238(10) Uani 1 1 d . . . . .
O13 O 0.4075(3) 0.7768(6) 0.1744(3) 0.0227(10) Uani 1 1 d . . . . .
O14 O 0.3570(3) 1.0036(6) 0.3035(3) 0.0261(11) Uani 1 1 d . . . . .
C1 C 0.7823(4) 0.7319(11) 0.4217(5) 0.0325(16) Uani 1 1 d . . . . .
H1A H 0.782655 0.880081 0.412183 0.039 Uiso 1 1 calc R U . . .
H1B H 0.793148 0.666456 0.359794 0.039 Uiso 1 1 calc R U . . .
C2 C 0.8558(6) 0.6732(14) 0.4979(6) 0.051(2) Uani 1 1 d . . . . .
C11 C 0.1695(5) 0.7915(12) 0.2665(5) 0.0404(18) Uani 1 1 d . . . . .
H11A H 0.190582 0.745998 0.332694 0.049 Uiso 1 1 calc R U . . .
H11B H 0.147888 0.932769 0.270251 0.049 Uiso 1 1 calc R U . . .
C12 C 0.0965(6) 0.6675(17) 0.2276(7) 0.062(3) Uani 1 1 d . . . . .

loop_
_atom_site_aniso_label
_atom_site_aniso_U_11
_atom_site_aniso_U_22
_atom_site_aniso_U_33
_atom_site_aniso_U_23
_atom_site_aniso_U_13
_atom_site_aniso_U_12
P1 0.0341(10) 0.0199(9) 0.0126(8) 0.0007(6) 0.0040(6) -0.0001(7)
P2 0.0346(10) 0.0217(9) 0.0108(8) 0.0001(6) 0.0030(6) 0.0005(7)
Na1 0.0364(14) 0.0229(13) 0.0156(12) -0.0007(10) 0.0017(10) -0.0011(11)
Na2 0.0372(15) 0.0227(13) 0.0153(12) 0.0008(9) 0.0036(10) 0.0010(11)
F1 0.072(3) 0.084(4) 0.070(4) 0.036(3) 0.011(3) 0.030(3)
F2 0.031(3) 0.136(6) 0.086(4) 0.019(4) 0.007(3) 0.008(3)
F3 0.076(4) 0.136(5) 0.038(3) -0.023(3) -0.016(3) 0.001(4)
F11 0.123(6) 0.087(5) 0.133(6) -0.037(4) 0.076(5) -0.036(4)
F12 0.044(3) 0.413(15) 0.039(3) 0.002(6) -0.009(3) -0.054(6)
F13 0.048(3) 0.107(5) 0.080(4) -0.016(3) 0.031(3) -0.017(3)
O1 0.036(3) 0.022(2) 0.027(2) -0.0036(19) 0.0066(19) 0.001(2)
O2 0.033(3) 0.022(2) 0.015(2) 0.0030(17) 0.0034(17) -0.0044(19)
O3 0.038(3) 0.017(2) 0.018(2) 0.0002(17) 0.0037(18) -0.0012(19)
O4 0.043(3) 0.027(3) 0.011(2) 0.0004(18) 0.0023(18) -0.002(2)
O11 0.026(3) 0.041(3) 0.022(2) -0.001(2) 0.0042(18) 0.001(2)
O12 0.042(3) 0.018(2) 0.011(2) 0.0040(17) 0.0012(17) 0.0026(19)
O13 0.032(3) 0.023(2) 0.014(2) -0.0033(17) 0.0079(17) 0.0004(18)
O14 0.047(3) 0.022(2) 0.010(2) 0.0004(18) 0.0028(19) 0.001(2)
C1 0.027(4) 0.040(4) 0.032(4) -0.002(3) 0.012(3) -0.001(3)
C2 0.042(5) 0.067(6) 0.045(5) 0.002(4) 0.008(4) 0.011(4)
C11 0.034(4) 0.058(5) 0.030(4) -0.003(3) 0.009(3) 0.004(4)
C12 0.041(5) 0.093(8) 0.053(6) -0.020(5) 0.017(4) -0.003(5)

loop_
_atom_type_symbol
_atom_type_description
_atom_type_scat_dispersion_real
_atom_type_scat_dispersion_imag
_atom_type_scat_source
C C 0.0033 0.0016 'International Tables Vol C Tables 4.2.6.8 and 6.1.1.4'
H H 0.0000 0.0000 'International Tables Vol C Tables 4.2.6.8 and 6.1.1.4'
F F 0.0171 0.0103 'International Tables Vol C Tables 4.2.6.8 and 6.1.1.4'
Na Na 0.0362 0.0249 'International Tables Vol C Tables 4.2.6.8 and 6.1.1.4'
O O 0.0106 0.0060 'International Tables Vol C Tables 4.2.6.8 and 6.1.1.4'
P P 0.1023 0.0942 'International Tables Vol C Tables 4.2.6.8 and 6.1.1.4'

loop_
_geom_angle_atom_site_label_1
_geom_angle_atom_site_label_2
_geom_angle_atom_site_label_3
_geom_angle
_geom_angle_site_symmetry_1
_geom_angle_site_symmetry_3
_geom_angle_publ_flag
Na1 P1 Na2 64.07(6) 3_666 3_666 ?
O1 P1 Na1 52.48(16) . 3_666 ?
O1 P1 Na2 97.81(17) . 3_666 ?
O2 P1 Na1 51.23(17) . 3_666 ?
O2 P1 Na2 39.06(16) . 3_666 ?
O2 P1 O1 103.0(2) . . ?
O2 P1 O3 117.9(2) . . ?
O2 P1 O4 112.7(3) . . ?
O3 P1 Na1 138.18(18) . 3_666 ?
O3 P1 Na2 84.75(16) . 3_666 ?
O3 P1 O1 110.4(2) . . ?
O3 P1 O4 107.7(2) . . ?
O4 P1 Na1 113.39(19) . 3_666 ?
O4 P1 Na2 148.44(19) . 3_666 ?
O4 P1 O1 104.3(2) . . ?
Na2 P2 Na2 78.14(6) . 2_655 ?
O11 P2 Na2 137.90(17) . 2_655 ?
O11 P2 Na2 112.28(18) . . ?
O12 P2 Na2 33.57(16) . . ?
O12 P2 Na2 100.11(19) . 2_655 ?
O12 P2 O11 110.0(3) . . ?
O12 P2 O13 116.5(2) . . ?
O12 P2 O14 111.5(2) . . ?
O13 P2 Na2 84.39(17) . . ?
O13 P2 Na2 34.09(16) . 2_655 ?
O13 P2 O11 104.3(2) . . ?
O13 P2 O14 109.3(2) . . ?
O14 P2 Na2 90.70(18) . 2_655 ?
O14 P2 Na2 136.43(18) . . ?
O14 P2 O11 104.2(2) . . ?
P1 Na1 Na1 62.12(7) 3_666 3_666 ?
P1 Na1 Na2 89.04(7) 3_666 3_666 ?
P1 Na1 Na2 60.91(6) 3_666 . ?
Na2 Na1 Na1 58.11(7) . 3_666 ?
Na2 Na1 Na1 57.19(7) 3_666 3_666 ?
Na2 Na1 Na2 115.30(8) . 3_666 ?
O1 Na1 P1 30.14(10) 3_666 3_666 ?
O1 Na1 Na1 91.76(14) 3_666 3_666 ?
O1 Na1 Na2 80.04(12) 3_666 . ?
O1 Na1 Na2 101.77(13) 3_666 3_666 ?
O2 Na1 P1 102.05(13) . 3_666 ?
O2 Na1 P1 27.41(10) 3_666 3_666 ?
O2 Na1 Na1 37.81(10) 3_666 3_666 ?
O2 Na1 Na1 41.43(11) . 3_666 ?
O2 Na1 Na2 86.02(13) . . ?
O2 Na1 Na2 43.14(11) . 3_666 ?
O2 Na1 Na2 43.94(10) 3_666 . ?
O2 Na1 Na2 82.61(12) 3_666 3_666 ?
O2 Na1 O1 57.24(14) 3_666 3_666 ?
O2 Na1 O1 129.29(17) . 3_666 ?
O2 Na1 O2 79.23(16) . 3_666 ?
O2 Na1 O3 95.25(17) . 3_676 ?
O2 Na1 O12 99.66(17) . . ?
O2 Na1 O13 82.35(15) . 4_576 ?
O3 Na1 P1 162.33(15) 3_676 3_666 ?
O3 Na1 Na1 135.55(16) 3_676 3_666 ?
O3 Na1 Na2 124.70(13) 3_676 . ?
O3 Na1 Na2 101.34(13) 3_676 3_666 ?
O3 Na1 O1 132.40(18) 3_676 3_666 ?
O3 Na1 O2 167.20(17) 3_676 3_666 ?
O3 Na1 O13 84.47(15) 3_676 4_576 ?
O12 Na1 P1 95.61(12) . 3_666 ?
O12 Na1 Na1 92.41(14) . 3_666 ?
O12 Na1 Na2 40.99(11) . . ?
O12 Na1 Na2 142.37(14) . 3_666 ?
O12 Na1 O1 100.68(16) . 3_666 ?
O12 Na1 O2 84.66(15) . 3_666 ?
O12 Na1 O3 84.91(15) . 3_676 ?
O12 Na1 O13 169.34(17) . 4_576 ?
O13 Na1 P1 94.19(12) 4_576 3_666 ?
O13 Na1 Na1 95.88(13) 4_576 3_666 ?
O13 Na1 Na2 41.91(11) 4_576 3_666 ?
O13 Na1 Na2 149.55(14) 4_576 . ?
O13 Na1 O1 85.78(15) 4_576 3_666 ?
O13 Na1 O2 106.00(15) 4_576 3_666 ?
P1 Na2 P2 112.12(7) 3_666 . ?
P1 Na2 P2 120.92(8) 3_666 2_645 ?
P1 Na2 Na1 62.90(7) 3_666 3_666 ?
P1 Na2 Na1 55.02(6) 3_666 . ?
P2 Na2 P2 108.90(8) . 2_645 ?
P2 Na2 Na1 119.22(8) 2_645 . ?
P2 Na2 Na1 109.59(8) . 3_666 ?
P2 Na2 Na1 61.70(6) . . ?
P2 Na2 Na1 64.35(7) 2_645 3_666 ?
Na1 Na2 Na1 64.70(8) . 3_666 ?
O2 Na2 P1 22.86(10) 3_666 3_666 ?
O2 Na2 P2 104.09(13) 3_666 2_645 ?
O2 Na2 P2 108.11(12) 3_666 . ?
O2 Na2 Na1 41.40(11) 3_666 3_666 ?
O2 Na2 Na1 46.42(11) 3_666 . ?
O2 Na2 O4 172.61(18) 3_666 2_645 ?
O4 Na2 P1 163.19(15) 2_645 3_666 ?
O4 Na2 P2 66.89(12) 2_645 . ?
O4 Na2 P2 73.41(12) 2_645 2_645 ?
O4 Na2 Na1 133.84(14) 2_645 3_666 ?
O4 Na2 Na1 128.39(14) 2_645 . ?
O12 Na2 P1 91.20(12) . 3_666 ?
O12 Na2 P2 122.03(14) . 2_645 ?
O12 Na2 P2 20.97(10) . . ?
O12 Na2 Na1 99.42(13) . 3_666 ?
O12 Na2 Na1 42.17(11) . . ?
O12 Na2 O2 88.30(15) . 3_666 ?
O12 Na2 O4 87.29(16) . 2_645 ?
O12 Na2 O13 123.91(17) . 2_645 ?
O12 Na2 O14 125.30(19) . 1_545 ?
O13 Na2 P1 100.21(12) 2_645 3_666 ?
O13 Na2 P2 21.09(10) 2_645 2_645 ?
O13 Na2 P2 118.22(13) 2_645 . ?
O13 Na2 Na1 105.35(13) 2_645 . ?
O13 Na2 Na1 44.41(11) 2_645 3_666 ?
O13 Na2 O2 83.08(15) 2_645 3_666 ?
O13 Na2 O4 94.48(16) 2_645 2_645 ?
O13 Na2 O14 109.95(17) 2_645 1_545 ?
O14 Na2 P1 69.32(12) 1_545 3_666 ?
O14 Na2 P2 111.47(14) 1_545 2_645 ?
O14 Na2 P2 130.06(15) 1_545 . ?
O14 Na2 Na1 117.78(14) 1_545 . ?
O14 Na2 Na1 113.66(14) 1_545 3_666 ?
O14 Na2 O2 89.32(16) 1_545 3_666 ?
O14 Na2 O4 98.06(17) 1_545 2_645 ?
P1 O1 Na1 97.4(2) . 3_666 ?
C1 O1 P1 121.3(4) . . ?
C1 O1 Na1 141.3(4) . 3_666 ?
P1 O2 Na1 101.4(2) . 3_666 ?
P1 O2 Na1 139.5(2) . . ?
P1 O2 Na2 118.1(2) . 3_666 ?
Na1 O2 Na1 100.77(16) . 3_666 ?
Na1 O2 Na2 95.45(16) . 3_666 ?
Na2 O2 Na1 89.63(15) 3_666 3_666 ?
P1 O3 Na1 129.3(2) . 3_676 ?
P1 O4 Na2 147.9(3) . 2_655 ?
P1 O4 H4 110(4) . . ?
Na2 O4 H4 94(4) 2_655 . ?
C11 O11 P2 118.8(4) . . ?
P2 O12 Na1 131.7(2) . . ?
P2 O12 Na2 125.5(2) . . ?
Na2 O12 Na1 96.84(16) . . ?
P2 O13 Na1 136.3(2) . 4_575 ?
P2 O13 Na2 124.8(2) . 2_655 ?
Na2 O13 Na1 93.68(15) 2_655 4_575 ?
P2 O14 Na2 148.2(3) . 1_565 ?
P2 O14 H14 117(6) . . ?
Na2 O14 H14 87(6) 1_565 . ?
O1 C1 H1A 109.9 . . ?
O1 C1 H1B 109.9 . . ?
O1 C1 C2 108.7(6) . . ?
H1A C1 H1B 108.3 . . ?
C2 C1 H1A 109.9 . . ?
C2 C1 H1B 109.9 . . ?
F1 C2 C1 111.1(7) . . ?
F2 C2 F1 108.3(7) . . ?
F2 C2 F3 108.5(8) . . ?
F2 C2 C1 110.1(7) . . ?
F3 C2 F1 107.2(7) . . ?
F3 C2 C1 111.6(7) . . ?
O11 C11 H11A 109.7 . . ?
O11 C11 H11B 109.7 . . ?
H11A C11 H11B 108.2 . . ?
C12 C11 O11 109.9(6) . . ?
C12 C11 H11A 109.7 . . ?
C12 C11 H11B 109.7 . . ?
F12 C12 F11 101.4(9) . . ?
F12 C12 F13 109.7(8) . . ?
F12 C12 C11 119.3(9) . . ?
F13 C12 F11 103.5(8) . . ?
F13 C12 C11 113.9(7) . . ?
C11 C12 F11 106.9(8) . . ?

loop_
_geom_bond_atom_site_label_1
_geom_bond_atom_site_label_2
_geom_bond_distance
_geom_bond_site_symmetry_2
_geom_bond_publ_flag
P1 Na1 3.167(3) 3_666 ?
P1 Na2 3.378(3) 3_666 ?
P1 O1 1.604(4) . ?
P1 O2 1.487(4) . ?
P1 O3 1.501(4) . ?
P1 O4 1.582(4) . ?
P2 Na2 3.383(3) . ?
P2 Na2 3.443(3) 2_655 ?
P2 O11 1.606(5) . ?
P2 O12 1.486(4) . ?
P2 O13 1.509(4) . ?
P2 O14 1.562(5) . ?
Na1 Na1 3.740(5) 3_666 ?
Na1 Na2 3.477(3) . ?
Na1 Na2 3.512(4) 3_666 ?
Na1 O1 2.533(5) 3_666 ?
Na1 O2 2.519(5) 3_666 ?
Na1 O2 2.334(5) . ?
Na1 O3 2.374(5) 3_676 ?
Na1 O12 2.351(4) . ?
Na1 O13 2.463(4) 4_576 ?
Na2 O2 2.413(4) 3_666 ?
Na2 O4 2.438(4) 2_645 ?
Na2 O12 2.297(5) . ?
Na2 O13 2.351(5) 2_645 ?
Na2 O14 2.377(5) 1_545 ?
F1 C2 1.340(10) . ?
F2 C2 1.329(9) . ?
F3 C2 1.337(10) . ?
F11 C12 1.422(12) . ?
F12 C12 1.249(11) . ?
F13 C12 1.333(9) . ?
O1 C1 1.433(7) . ?
O4 H4 0.99(8) . ?
O11 C11 1.438(8) . ?
O14 H14 0.76(8) . ?
C1 H1A 0.9900 . ?
C1 H1B 0.9900 . ?
C1 C2 1.488(11) . ?
C11 H11A 0.9900 . ?
C11 H11B 0.9900 . ?
C11 C12 1.413(12) . ?

loop_
_geom_hbond_atom_site_label_D
_geom_hbond_atom_site_label_H
_geom_hbond_atom_site_label_A
_geom_hbond_distance_DH
_geom_hbond_distance_HA
_geom_hbond_distance_DA
_geom_hbond_angle_DHA
_geom_hbond_site_symmetry_A
_geom_hbond_publ_flag
O14 H14 O3 0.76(8) 1.76(8) 2.510(6) 169(9) 3_676 yes
O4 H4 O13 0.99(8) 1.60(8) 2.580(6) 172(7) 2_655 yes

loop_
_geom_torsion_atom_site_label_1
_geom_torsion_atom_site_label_2
_geom_torsion_atom_site_label_3
_geom_torsion_atom_site_label_4
_geom_torsion
_geom_torsion_site_symmetry_1
_geom_torsion_site_symmetry_2
_geom_torsion_site_symmetry_3
_geom_torsion_site_symmetry_4
_geom_torsion_publ_flag
P1 O1 C1 C2 119.3(6) . . . . ?
P2 O11 C11 C12 -143.8(6) . . . . ?
Na1 P1 O1 C1 -178.3(5) 3_666 . . . ?
Na1 P1 O2 Na1 -121.9(4) 3_666 . . . ?
Na1 P1 O2 Na2 95.7(3) 3_666 . . 3_666 ?
Na1 P1 O3 Na1 -158.73(19) 3_666 . . 3_676 ?
Na1 P1 O4 Na2 -36.6(6) 3_666 . . 2_655 ?
Na1 O1 C1 C2 -58.0(9) 3_666 . . . ?
Na2 P1 O1 Na1 48.57(15) 3_666 . . 3_666 ?
Na2 P1 O1 C1 -129.7(4) 3_666 . . . ?
Na2 P1 O2 Na1 142.3(5) 3_666 . . . ?
Na2 P1 O2 Na1 -95.7(3) 3_666 . . 3_666 ?
Na2 P1 O3 Na1 -118.3(3) 3_666 . . 3_676 ?
Na2 P1 O4 Na2 -114.7(5) 3_666 . . 2_655 ?
Na2 P2 O11 C11 -172.4(4) 2_655 . . . ?
Na2 P2 O11 C11 90.5(5) . . . . ?
Na2 P2 O12 Na1 96.4(3) 2_655 . . . ?
Na2 P2 O12 Na1 146.1(5) . . . . ?
Na2 P2 O12 Na2 -49.7(3) 2_655 . . . ?
Na2 P2 O13 Na1 -147.3(5) 2_655 . . 4_575 ?
Na2 P2 O13 Na1 135.6(3) . . . 4_575 ?
Na2 P2 O13 Na2 -77.1(2) . . . 2_655 ?
Na2 P2 O14 Na2 94.4(5) . . . 1_565 ?
Na2 P2 O14 Na2 20.9(5) 2_655 . . 1_565 ?
O1 P1 O2 Na1 -131.3(4) . . . . ?
O1 P1 O2 Na1 -9.3(2) . . . 3_666 ?
O1 P1 O2 Na2 86.4(3) . . . 3_666 ?
O1 P1 O3 Na1 145.3(3) . . . 3_676 ?
O1 P1 O4 Na2 18.3(6) . . . 2_655 ?
O1 C1 C2 F1 54.1(8) . . . . ?
O1 C1 C2 F2 174.0(6) . . . . ?
O1 C1 C2 F3 -65.5(9) . . . . ?
O2 P1 O1 Na1 9.2(2) . . . 3_666 ?
O2 P1 O1 C1 -169.1(4) . . . . ?
O2 P1 O3 Na1 -96.8(3) . . . 3_676 ?
O2 P1 O4 Na2 -92.7(5) . . . 2_655 ?
O3 P1 O1 Na1 135.8(2) . . . 3_666 ?
O3 P1 O1 C1 -42.5(5) . . . . ?
O3 P1 O2 Na1 -131.0(2) . . . 3_666 ?
O3 P1 O2 Na1 107.0(4) . . . . ?
O3 P1 O2 Na2 -35.3(3) . . . 3_666 ?
O3 P1 O4 Na2 135.6(5) . . . 2_655 ?
O4 P1 O1 Na1 -108.7(2) . . . 3_666 ?
O4 P1 O1 C1 73.0(5) . . . . ?
O4 P1 O2 Na1 102.5(2) . . . 3_666 ?
O4 P1 O2 Na1 -19.5(5) . . . . ?
O4 P1 O2 Na2 -161.8(2) . . . 3_666 ?
O4 P1 O3 Na1 32.0(4) . . . 3_676 ?
O11 P2 O12 Na1 -113.5(3) . . . . ?
O11 P2 O12 Na2 100.4(3) . . . . ?
O11 P2 O13 Na1 24.0(4) . . . 4_575 ?
O11 P2 O13 Na2 171.3(3) . . . 2_655 ?
O11 P2 O14 Na2 -119.3(5) . . . 1_565 ?
O11 C11 C12 F11 67.3(9) . . . . ?
O11 C11 C12 F12 -46.8(12) . . . . ?
O11 C11 C12 F13 -179.0(7) . . . . ?
O12 P2 O11 C11 54.5(5) . . . . ?
O12 P2 O13 Na1 145.5(3) . . . 4_575 ?
O12 P2 O13 Na2 -67.2(3) . . . 2_655 ?
O12 P2 O14 Na2 122.1(5) . . . 1_565 ?
O13 P2 O11 C11 -179.7(5) . . . . ?
O13 P2 O12 Na1 128.0(3) . . . . ?
O13 P2 O12 Na2 -18.1(4) . . . . ?
O13 P2 O14 Na2 -8.2(6) . . . 1_565 ?
O14 P2 O11 C11 -65.1(5) . . . . ?
O14 P2 O12 Na1 1.6(4) . . . . ?
O14 P2 O12 Na2 -144.5(3) . . . . ?
O14 P2 O13 Na1 -86.9(4) . . . 4_575 ?
O14 P2 O13 Na2 60.4(3) . . . 2_655 ?
